data_4000502
loop_
_publ_author_name
'Ye, Ning'
'Stone-Sundberg, Jennifer L.'
'Hruschka, Michael A.'
'Aka, Gerard'
'Kong, Wei'
'Keszler, Douglas A.'

_publ_section_title
;
 Nonlinear Optical Crystal Y~x~La~y~Sc~z~(BO~3~)~4~ (x + y + z = 4)
;
_journal_coden_ASTM CMATEX
_journal_issue 10
_journal_name_full 'Chemistry of Materials'
_journal_page_first 2687
_journal_page_last 2692
_journal_paper_doi 10.1021/cm050090c
_journal_volume 17
_journal_year 2005
_chemical_absolute_configuration unk
_chemical_formula_sum 'B4 La0.72 O12 Sc2.71 Y0.57'
_chemical_formula_weight 507.78
_space_group_IT_number 155
_symmetry_cell_setting trigonal
_symmetry_space_group_name_Hall 'R 3 2"'
_symmetry_space_group_name_H-M 'R 3 2 :H'
_audit_creation_date 2004-07-05T21:04:02-00:00
_audit_creation_method 'WinGX routine CIF_UPDATE'
_cell_angle_alpha 90
_cell_angle_beta 90
_cell_angle_gamma 120
_cell_formula_units_Z 3
_cell_length_a 9.7739(10)
_cell_length_b 9.7739(10)
_cell_length_c 7.9456(14)
_cell_measurement_temperature 298(2)
_cell_volume 657.34(15)
_computing_structure_refinement 'SHELXL-97 (Sheldrick, 1997)'
_diffrn_measured_fraction_theta_full 1
_diffrn_measured_fraction_theta_max 1
_diffrn_radiation_type MoK\a
_diffrn_radiation_wavelength 0.71069
_diffrn_reflns_limit_h_max 13
_diffrn_reflns_limit_h_min -13
_diffrn_reflns_limit_k_max 13
_diffrn_reflns_limit_k_min -13
_diffrn_reflns_limit_l_max 11
_diffrn_reflns_limit_l_min -11
_diffrn_reflns_number 2574
_diffrn_reflns_theta_full 30.04
_diffrn_reflns_theta_max 30.04
_diffrn_reflns_theta_min 3.52
_exptl_absorpt_coefficient_mu 9.257
_exptl_absorpt_correction_type none
_exptl_crystal_density_diffrn 3.848
_exptl_crystal_density_method 'not measured'
_exptl_crystal_F_000 708.6
_exptl_crystal_size_max 0.1
_exptl_crystal_size_mid 0.07
_exptl_crystal_size_min 0.07
_refine_diff_density_max 0.889
_refine_diff_density_min -1.353
_refine_ls_abs_structure_details 'Flack H D (1983), Acta Cryst. A39, 876-881'
_refine_ls_abs_structure_Flack 0.052(5)
_refine_ls_extinction_coef 0.0104(18)
_refine_ls_extinction_expression Fc^*^=kFc[1+0.001xFc^2^\l^3^/sin(2\q)]^-1/4^
_refine_ls_extinction_method SHELXL
_refine_ls_goodness_of_fit_ref 1.081
_refine_ls_hydrogen_treatment none
_refine_ls_matrix_type full
_refine_ls_number_parameters 35
_refine_ls_number_reflns 437
_refine_ls_number_restraints 0
_refine_ls_restrained_S_all 1.081
_refine_ls_R_factor_gt 0.0296
_refine_ls_shift/su_max 0
_refine_ls_structure_factor_coef Fsqd
_refine_ls_weighting_details 'calc w=1/[\s^2^(Fo^2^)+(0.0000P)^2^+7.3707P] where P=(Fo^2^+2Fc^2^)/3'
_refine_ls_weighting_scheme calc
_refine_ls_wR_factor_ref 0.0815
_reflns_number_gt 437
_reflns_number_total 437
_reflns_threshold_expression >2sigma(I)
_cod_data_source_file cm050090csi20050114_020153.cif
_cod_data_source_block xl
_cod_original_sg_symbol_H-M 'R 3 2'
_cod_database_code 4000502

loop_
_symmetry_equiv_pos_as_xyz
'x, y, z'
'-y, x-y, z'
'y, x, -z'
'-x+y, -x, z'
'-x, -x+y, -z'
'x-y, -y, -z'
'x+2/3, y+1/3, z+1/3'
'-y+2/3, x-y+1/3, z+1/3'
'y+2/3, x+1/3, -z+1/3'
'-x+y+2/3, -x+1/3, z+1/3'
'-x+2/3, -x+y+1/3, -z+1/3'
'x-y+2/3, -y+1/3, -z+1/3'
'x+1/3, y+2/3, z+2/3'
'-y+1/3, x-y+2/3, z+2/3'
'y+1/3, x+2/3, -z+2/3'
'-x+y+1/3, -x+2/3, z+2/3'
'-x+1/3, -x+y+2/3, -z+2/3'
'x-y+1/3, -y+2/3, -z+2/3'

loop_
_atom_site_label
_atom_site_type_symbol
_atom_site_fract_x
_atom_site_fract_y
_atom_site_fract_z
_atom_site_U_iso_or_equiv
_atom_site_adp_type
_atom_site_occupancy
_atom_site_calc_flag
_atom_site_refinement_flags
_atom_site_disorder_group
_atom_site_disorder_assembly
La La 0 0 0 0.0109(3) Uani 0.72 d SP . .
Y1 Y 0 0 0 0.0109(3) Uani 0.28 d SP . .
Sc Sc -0.11989(18) -0.3333 -0.3333 0.0111(3) Uani 0.9033 d SP . .
Y2 Y -0.11989(18) -0.3333 -0.3333 0.0111(3) Uani 0.0967 d SP . .
B1 B -0.2168(10) -0.3333 0.1667 0.0125(13) Uani 1 d S . .
B2 B 0 0 0.5 0.010(2) Uani 1 d S . .
O1 O 0 -0.4086(8) 0.5 0.0221(17) Uani 1 d S . .
O2 O -0.0188(6) 0.1927(6) -0.1809(5) 0.0161(8) Uani 1 d . . .
O3 O 0 -0.1402(6) 0.5 0.0124(10) Uani 1 d S . .

loop_
_atom_site_aniso_label
_atom_site_aniso_U_11
_atom_site_aniso_U_22
_atom_site_aniso_U_33
_atom_site_aniso_U_23
_atom_site_aniso_U_13
_atom_site_aniso_U_12
La 0.0113(3) 0.0113(3) 0.0101(4) 0 0 0.00563(15)
Y1 0.0113(3) 0.0113(3) 0.0101(4) 0 0 0.00563(15)
Sc 0.0093(5) 0.0094(5) 0.0144(7) 0.0004(4) 0.00022(18) 0.0047(3)
Y2 0.0093(5) 0.0094(5) 0.0144(7) 0.0004(4) 0.00022(18) 0.0047(3)
B1 0.011(3) 0.012(4) 0.015(3) -0.005(4) -0.0025(18) 0.006(2)
B2 0.010(3) 0.010(3) 0.012(5) 0 0 0.0048(15)
O1 0.030(4) 0.015(3) 0.026(3) 0.0064(16) 0.013(3) 0.015(2)
O2 0.0120(19) 0.0173(19) 0.0150(16) 0.0009(15) -0.0011(14) 0.0044(18)
O3 0.015(3) 0.0100(16) 0.014(2) 0.0013(10) 0.003(2) 0.0076(14)

loop_
_atom_type_symbol
_atom_type_description
_atom_type_scat_dispersion_real
_atom_type_scat_dispersion_imag
_atom_type_scat_source
B B 0.0013 0.0007 'International Tables Vol C Tables 4.2.6.8 and 6.1.1.4'
La La -0.2871 2.4523 'International Tables Vol C Tables 4.2.6.8 and 6.1.1.4'
O O 0.0106 0.006 'International Tables Vol C Tables 4.2.6.8 and 6.1.1.4'
Sc Sc 0.2519 0.3716 'International Tables Vol C Tables 4.2.6.8 and 6.1.1.4'
Y Y -2.7962 3.5667 'International Tables Vol C Tables 4.2.6.8 and 6.1.1.4'

loop_
_geom_angle_atom_site_label_1
_geom_angle_atom_site_label_2
_geom_angle_atom_site_label_3
_geom_angle
_geom_angle_site_symmetry_1
_geom_angle_site_symmetry_3
_geom_angle_publ_flag
O2 La O2 125.3(2) 2 3 ?
O2 La O2 139.4(2) 2 5 ?
O2 La O2 89.01(15) 3 5 ?
O2 La O2 72.4(2) 2 6 ?
O2 La O2 89.01(15) 3 6 ?
O2 La O2 89.01(15) 5 6 ?
O2 La O2 89.01(15) 2 4 ?
O2 La O2 72.4(2) 3 4 ?
O2 La O2 125.3(2) 5 4 ?
O2 La O2 139.4(2) 6 4 ?
O2 La O2 89.01(15) 2 . ?
O2 La O2 139.4(2) 3 . ?
O2 La O2 72.4(2) 5 . ?
O2 La O2 125.3(2) 6 . ?
O2 La O2 89.01(15) 4 . ?
O2 Sc O2 101.2(3) 2 11_444 ?
O2 Sc O3 95.01(13) 2 8_444 ?
O2 Sc O3 92.83(18) 11_444 8_444 ?
O2 Sc O3 92.83(18) 2 1_554 ?
O2 Sc O3 95.01(13) 11_444 1_554 ?
O3 Sc O3 167.6(2) 8_444 1_554 ?
O2 Sc O1 86.74(14) 2 8_444 ?
O2 Sc O1 167.2(2) 11_444 8_444 ?
O3 Sc O1 76.3(2) 8_444 8_444 ?
O3 Sc O1 94.60(17) 1_554 8_444 ?
O2 Sc O1 167.2(2) 2 1_554 ?
O2 Sc O1 86.74(14) 11_444 1_554 ?
O3 Sc O1 94.60(16) 8_444 1_554 ?
O3 Sc O1 76.3(2) 1_554 1_554 ?
O1 Sc O1 87.33(7) 8_444 1_554 ?
O2 B1 O2 124.1(8) 6 7_445 ?
O2 B1 O1 118.0(4) 6 15_545 ?
O2 B1 O1 118.0(4) 7_445 15_545 ?
O3 B2 O3 120.0000(10) 2 . ?
O3 B2 O3 120.0000(10) 2 3_556 ?
O3 B2 O3 120.000(2) . 3_556 ?
B1 O1 Y2 128.38(17) 8_445 16_545 ?
B1 O1 Sc 128.38(17) 8_445 16_545 ?
B1 O1 Sc 128.38(17) 8_445 1_556 ?
Y2 O1 Sc 103.2(3) 16_545 1_556 ?
Sc O1 Sc 103.2(3) 16_545 1_556 ?
B1 O1 Y2 128.38(17) 8_445 1_556 ?
Y2 O1 Y2 103.2(3) 16_545 1_556 ?
Sc O1 Y2 103.2(3) 16_545 1_556 ?
B1 O2 Y2 131.6(4) 13_554 4 ?
B1 O2 Sc 131.6(4) 13_554 4 ?
B1 O2 La 108.7(4) 13_554 . ?
Y2 O2 La 119.4(2) 4 . ?
Sc O2 La 119.4(2) 4 . ?
B2 O3 Y2 127.96(14) . 1_556 ?
B2 O3 Sc 127.96(14) . 1_556 ?
B2 O3 Y2 127.96(14) . 16_545 ?
Y2 O3 Y2 104.1(3) 1_556 16_545 ?
Sc O3 Y2 104.1(3) 1_556 16_545 ?
B2 O3 Sc 127.96(14) . 16_545 ?
Y2 O3 Sc 104.1(3) 1_556 16_545 ?
Sc O3 Sc 104.1(3) 1_556 16_545 ?

loop_
_geom_bond_atom_site_label_1
_geom_bond_atom_site_label_2
_geom_bond_distance
_geom_bond_site_symmetry_2
_geom_bond_publ_flag
La O2 2.448(5) 2 ?
La O2 2.448(5) 3 ?
La O2 2.448(5) 5 ?
La O2 2.448(5) 6 ?
La O2 2.448(5) 4 ?
La O2 2.448(5) . ?
La B1 3.1550(15) 13_554 ?
La B1 3.1551(15) 14_444 ?
La B1 3.1551(15) 2 ?
La B1 3.1551(15) . ?
La B1 3.1551(15) 4 ?
La B1 3.1551(15) 16_544 ?
Sc O2 2.059(5) 2 ?
Sc O2 2.059(5) 11_444 ?
Sc O3 2.116(4) 8_444 ?
Sc O3 2.116(4) 1_554 ?
Sc O1 2.128(5) 8_444 ?
Sc O1 2.128(5) 1_554 ?
Sc Sc 3.3368(19) 8_445 ?
Sc Y2 3.3368(19) 8_445 ?
Sc Y2 3.3368(19) 16_544 ?
Sc Sc 3.3368(19) 16_544 ?
Sc La 3.8967(4) 7_444 ?
B1 O2 1.354(7) 6 ?
B1 O2 1.354(7) 7_445 ?
B1 O1 1.383(13) 15_545 ?
B1 La 3.1550(15) 7_445 ?
B2 O3 1.370(6) 2 ?
B2 O3 1.370(6) . ?
B2 O3 1.370(6) 3_556 ?
O1 B1 1.383(13) 8_445 ?
O1 Y2 2.128(5) 16_545 ?
O1 Sc 2.128(5) 16_545 ?
O1 Sc 2.128(5) 1_556 ?
O1 Y2 2.128(5) 1_556 ?
O2 B1 1.354(7) 13_554 ?
O2 Y2 2.059(5) 4 ?
O2 Sc 2.059(5) 4 ?
O3 Y2 2.116(4) 1_556 ?
O3 Sc 2.116(4) 1_556 ?
O3 Y2 2.116(4) 16_545 ?
O3 Sc 2.116(4) 16_545 ?
